data_7131584
loop_
_publ_author_name
'Deka, Jugal Kishore Rai'
'Borah, Debashree'
'Das, Paramesh'
'Sahariah, Biswajit'
'Vishnoi, Pratap'
'Sarma, Bani Kanta'

_publ_section_title
;
 Synergistic n &#x2192; &#x3c0;* and n<sub>N</sub> &#x2192;
 &#x3c0;*<sub>Ar</sub> interactions in C-terminal modified prolines:
 effect on Xaa-Pro <i>cis</i>/<i>trans</i> equilibrium.
;
_journal_issue 40
_journal_name_full 'Chemical communications (Cambridge, England)'
_journal_page_first 6080
_journal_page_last 6083
_journal_paper_doi 10.1039/d3cc01494k
_journal_volume 59
_journal_year 2023
_chemical_absolute_configuration ad
_chemical_formula_moiety 'C15 H19 N3 O3'
_chemical_formula_sum 'C15 H19 N3 O3'
_chemical_formula_weight 289.336
_space_group_crystal_system orthorhombic
_space_group_IT_number 19
_space_group_name_Hall 'P 2ac 2ab'
_space_group_name_H-M_alt 'P 21 21 21'
_symmetry_Int_Tables_number 19
_atom_sites_solution_primary iterative
_audit_creation_date 2023-02-01
_audit_creation_method
;
Olex2 1.5
(compiled 2022.04.07 svn.rca3783a0 for OlexSys, GUI svn.r6498)
;
_audit_update_record
;
2023-02-04 deposited with the CCDC.	2023-04-20 downloaded from the CCDC.
;
_cell_angle_alpha 90
_cell_angle_beta 90
_cell_angle_gamma 90
_cell_formula_units_Z 4
_cell_length_a 8.3640(3)
_cell_length_b 10.6149(5)
_cell_length_c 17.5618(9)
_cell_measurement_reflns_used 3136
_cell_measurement_temperature 299.99
_cell_measurement_theta_max 21.48
_cell_measurement_theta_min 2.24
_cell_volume 1559.19(12)
_computing_cell_refinement 'Bruker SAINT'
_computing_data_collection 'Bruker APEX2'
_computing_data_reduction 'Bruker SAINT'
_computing_molecular_graphics 'Olex2 1.5 (Dolomanov et al., 2009)'
_computing_publication_material 'Olex2 1.5 (Dolomanov et al., 2009)'
_computing_structure_refinement 'olex2.refine 1.5 (Bourhis et al., 2015)'
_computing_structure_solution 'olex2.solve 1.5 (Bourhis et al., 2015)'
_diffrn_ambient_temperature 299.99
_diffrn_measured_fraction_theta_full 0.9969
_diffrn_measured_fraction_theta_max 0.9973
_diffrn_measurement_device_type 'Bruker APEX-II CCD'
_diffrn_measurement_method '\f and \w scans'
_diffrn_radiation_type 'Mo K\a'
_diffrn_radiation_wavelength 0.71073
_diffrn_reflns_av_R_equivalents 0.0480
_diffrn_reflns_av_unetI/netI 0.0356
_diffrn_reflns_Laue_measured_fraction_full 0.9969
_diffrn_reflns_Laue_measured_fraction_max 0.9973
_diffrn_reflns_limit_h_max 10
_diffrn_reflns_limit_h_min -10
_diffrn_reflns_limit_k_max 13
_diffrn_reflns_limit_k_min -12
_diffrn_reflns_limit_l_max 21
_diffrn_reflns_limit_l_min -21
_diffrn_reflns_number 16192
_diffrn_reflns_point_group_measured_fraction_full 0.9979
_diffrn_reflns_point_group_measured_fraction_max 0.9978
_diffrn_reflns_theta_full 25.2417
_diffrn_reflns_theta_max 26.39
_diffrn_reflns_theta_min 2.24
_diffrn_source X-ray
_exptl_absorpt_coefficient_mu 0.087
_exptl_absorpt_correction_T_max 0.9705
_exptl_absorpt_correction_T_min 0.8947
_exptl_absorpt_correction_type multi-scan
_exptl_absorpt_process_details SADABS
_exptl_crystal_colour colourless
_exptl_crystal_density_diffrn 1.233
_exptl_crystal_description Plate
_exptl_crystal_F_000 616.423
_exptl_crystal_size_max 0.31
_exptl_crystal_size_mid 0.097
_exptl_crystal_size_min 0.057
_refine_diff_density_max 0.1808
_refine_diff_density_min -0.1588
_refine_diff_density_rms 0.0412
_refine_ls_abs_structure_details 'Hooft, R.W.W., Straver, L.H., Spek, A.L. (2010). J. Appl. Cryst., 43, 665-668.'
_refine_ls_abs_structure_Flack 0.3(8)
_refine_ls_d_res_high 0.7996
_refine_ls_d_res_low 9.0844
_refine_ls_extinction_coef 0.030(5)
_refine_ls_extinction_expression Fc^*^=kFc[1+0.001xFc^2^\l^3^/sin(2\q)]^-1/4^
_refine_ls_goodness_of_fit_ref 1.1213
_refine_ls_hydrogen_treatment mixed
_refine_ls_matrix_type full
_refine_ls_number_constraints 29
_refine_ls_number_parameters 197
_refine_ls_number_reflns 3195
_refine_ls_number_restraints 0
_refine_ls_restrained_S_all 1.1213
_refine_ls_R_factor_all 0.0761
_refine_ls_R_factor_gt 0.0401
_refine_ls_shift/su_max 0.0108
_refine_ls_shift/su_mean 0.0004
_refine_ls_structure_factor_coef Fsqd
_refine_ls_weighting_details 'w=1/[\s^2^(Fo^2^)+(0.0468P)^2^+0.0640P] where P=(Fo^2^+2Fc^2^)/3'
_refine_ls_weighting_scheme calc
_refine_ls_wR_factor_gt 0.0904
_refine_ls_wR_factor_ref 0.1141
_reflns_Friedel_coverage 0.999
_reflns_limit_h_max 10
_reflns_limit_h_min -10
_reflns_limit_k_max 13
_reflns_limit_k_min -13
_reflns_limit_l_max 21
_reflns_limit_l_min -21
_reflns_number_gt 2219
_reflns_number_total 3195
_reflns_threshold_expression I>=2u(I)
_cod_data_source_file d3cc01494k2.cif
_cod_data_source_block pro-c(o)-nh_nme-c(o)ph_a
_cod_depositor_comments 'Adding full bibliography for 7131582--7131585.cif.'
_cod_original_sg_symbol_Hall ' P 2ac 2ab'
_cod_database_code 7131584
_olex2_refinement_description
;
1. Fixed Uiso
 At 1.2 times of:
  All C(H) groups, All C(H,H) groups
 At 1.5 times of:
  All C(H,H,H) groups
2.a Ternary CH refined with riding coordinates:
 C6(H6)
2.b Secondary CH2 refined with riding coordinates:
 C3(H3a,H3b), C5(H5a,H5b), C4(H4a,H4b)
2.c Aromatic/amide H refined with riding coordinates:
 C11(H11), C15(H15), C12(H12), C13(H13), C14(H14)
2.d Idealised Me refined as rotating group:
 C8(H8a,H8b,H8c), C1(H1a,H1b,H1c)
;
_olex2_submission_special_instructions 'No special instructions were received'

loop_
_space_group_symop_id
_space_group_symop_operation_xyz
1 x,y,z
2 x+1/2,-y+1/2,-z
3 -x,y+1/2,-z+1/2
4 -x+1/2,-y,z+1/2

loop_
_atom_site_label
_atom_site_type_symbol
_atom_site_fract_x
_atom_site_fract_y
_atom_site_fract_z
_atom_site_U_iso_or_equiv
_atom_site_adp_type
_atom_site_occupancy
_atom_site_refinement_flags_posn
O3 O 0.65890(19) 0.40230(19) 0.20070(9) 0.0821(6) Uani 1.000000 .
O2 O 0.51116(19) 0.51782(16) 0.38829(9) 0.0689(5) Uani 1.000000 .
N2 N 0.6205(2) 0.3239(2) 0.39097(10) 0.0544(5) Uani 1.000000 .
O1 O 0.3023(2) 0.36156(18) 0.53792(10) 0.0754(5) Uani 1.000000 .
N3 N 0.6129(2) 0.30841(19) 0.31240(10) 0.0570(5) Uani 1.000000 .
N1 N 0.4861(2) 0.51193(18) 0.54851(11) 0.0572(5) Uani 1.000000 .
C7 C 0.5695(2) 0.4312(2) 0.42374(12) 0.0529(6) Uani 1.000000 .
C9 C 0.6996(2) 0.3861(2) 0.26661(13) 0.0527(6) Uani 1.000000 .
C11 C 0.9538(2) 0.3806(2) 0.34556(13) 0.0564(6) Uani 1.000000 .
H11 H 0.9261(2) 0.3022(2) 0.36510(13) 0.0677(7) Uiso 1.000000 R
C10 C 0.8507(2) 0.4425(2) 0.29650(12) 0.0497(5) Uani 1.000000 .
C15 C 0.8960(3) 0.5576(2) 0.26788(15) 0.0678(7) Uani 1.000000 .
H15 H 0.8295(3) 0.5997(2) 0.23388(15) 0.0814(8) Uiso 1.000000 R
C2 C 0.3409(3) 0.4673(3) 0.56223(13) 0.0596(6) Uani 1.000000 .
C12 C 1.0977(3) 0.4353(3) 0.36554(14) 0.0677(7) Uani 1.000000 .
H12 H 1.1660(3) 0.3935(3) 0.39881(14) 0.0812(8) Uiso 1.000000 R
C6 C 0.6045(3) 0.4368(3) 0.50837(12) 0.0602(6) Uani 1.000000 .
H6 H 0.6106(3) 0.3518(3) 0.52995(12) 0.0722(8) Uiso 1.000000 R
C8 C 0.4666(3) 0.2506(3) 0.28353(15) 0.0797(8) Uani 1.000000 .
H8a H 0.3807(6) 0.3105(7) 0.2861(10) 0.1196(12) Uiso 1.000000 GR
H8b H 0.4823(8) 0.2251(17) 0.2316(4) 0.1196(12) Uiso 1.000000 GR
H8c H 0.4405(13) 0.1783(11) 0.3139(7) 0.1196(12) Uiso 1.000000 GR
C13 C 1.1407(3) 0.5497(3) 0.33710(16) 0.0779(8) Uani 1.000000 .
H13 H 1.2384(3) 0.5854(3) 0.35024(16) 0.0935(9) Uiso 1.000000 R
C14 C 1.0392(3) 0.6112(3) 0.28919(19) 0.0875(9) Uani 1.000000 .
H14 H 1.0669(3) 0.6904(3) 0.27066(19) 0.1050(10) Uiso 1.000000 R
C3 C 0.5490(3) 0.6351(3) 0.57113(17) 0.0817(8) Uani 1.000000 .
H3a H 0.4777(3) 0.7024(3) 0.55553(17) 0.0981(10) Uiso 1.000000 R
H3b H 0.5646(3) 0.6395(3) 0.62580(17) 0.0981(10) Uiso 1.000000 R
C5 C 0.7586(3) 0.5097(4) 0.52400(16) 0.0997(12) Uani 1.000000 .
H5a H 0.8079(3) 0.4819(4) 0.57111(16) 0.1196(14) Uiso 1.000000 R
H5b H 0.8344(3) 0.4990(4) 0.48269(16) 0.1196(14) Uiso 1.000000 R
C1 C 0.2286(4) 0.5453(3) 0.60937(19) 0.1013(11) Uani 1.000000 .
H1a H 0.1241(8) 0.5078(13) 0.6086(11) 0.1519(16) Uiso 1.000000 GR
H1b H 0.2668(15) 0.5490(19) 0.6609(4) 0.1519(16) Uiso 1.000000 GR
H1c H 0.223(2) 0.6290(7) 0.5888(8) 0.1519(16) Uiso 1.000000 GR
C4 C 0.7055(4) 0.6429(4) 0.52981(18) 0.1060(12) Uani 1.000000 .
H4a H 0.6917(4) 0.6799(4) 0.47971(18) 0.1272(14) Uiso 1.000000 R
H4b H 0.7821(4) 0.6928(4) 0.55826(18) 0.1272(14) Uiso 1.000000 R
H2 H 0.666(3) 0.264(2) 0.4190(13) 0.065(7) Uiso 1.000000 .

loop_
_atom_site_aniso_label
_atom_site_aniso_U_11
_atom_site_aniso_U_22
_atom_site_aniso_U_33
_atom_site_aniso_U_12
_atom_site_aniso_U_13
_atom_site_aniso_U_23
O3 0.0723(11) 0.1252(16) 0.0488(10) -0.0122(11) -0.0109(9) 0.0088(10)
O2 0.0690(9) 0.0786(12) 0.0593(10) 0.0179(9) -0.0091(8) 0.0082(9)
N2 0.0514(10) 0.0649(13) 0.0468(11) 0.0022(10) -0.0032(9) 0.0082(10)
O1 0.0791(11) 0.0718(12) 0.0753(12) -0.0137(10) 0.0060(9) 0.0123(10)
N3 0.0482(9) 0.0746(13) 0.0481(11) -0.0049(10) -0.0055(8) -0.0040(9)
N1 0.0553(10) 0.0622(12) 0.0542(11) 0.0005(10) 0.0038(9) 0.0019(9)
C7 0.0401(10) 0.0693(16) 0.0493(13) 0.0008(11) -0.0002(9) 0.0089(12)
C9 0.0481(12) 0.0642(15) 0.0458(12) 0.0036(11) -0.0022(10) 0.0002(11)
C11 0.0461(11) 0.0645(15) 0.0586(14) 0.0022(10) -0.0010(10) 0.0054(12)
C10 0.0454(10) 0.0583(13) 0.0454(11) 0.0049(10) 0.0023(9) -0.0009(11)
C15 0.0634(14) 0.0659(16) 0.0742(16) 0.0027(13) -0.0079(12) 0.0124(13)
C2 0.0590(13) 0.0681(16) 0.0517(13) 0.0038(13) 0.0068(10) 0.0112(12)
C12 0.0481(12) 0.0868(19) 0.0681(16) 0.0074(13) -0.0067(11) 0.0045(14)
C6 0.0524(12) 0.0810(17) 0.0471(12) 0.0109(13) 0.0034(10) 0.0079(12)
C8 0.0574(14) 0.106(2) 0.0762(18) -0.0196(14) -0.0111(13) -0.0028(16)
C13 0.0566(14) 0.0811(19) 0.096(2) -0.0135(15) -0.0080(14) -0.0063(17)
C14 0.0819(18) 0.0667(18) 0.114(2) -0.0133(15) -0.0014(18) 0.0138(17)
C3 0.0845(18) 0.0716(18) 0.089(2) -0.0081(14) -0.0150(15) 0.0018(16)
C5 0.0518(13) 0.193(4) 0.0545(16) -0.0085(19) -0.0010(12) -0.017(2)
C1 0.0853(18) 0.109(3) 0.109(2) 0.0268(19) 0.0335(17) 0.005(2)
C4 0.098(2) 0.141(3) 0.079(2) -0.055(2) -0.0070(18) 0.000(2)

loop_
_atom_type_symbol
_atom_type_scat_dispersion_real
_atom_type_scat_dispersion_imag
_atom_type_scat_Cromer_Mann_a1
_atom_type_scat_Cromer_Mann_a2
_atom_type_scat_Cromer_Mann_a3
_atom_type_scat_Cromer_Mann_a4
_atom_type_scat_Cromer_Mann_b1
_atom_type_scat_Cromer_Mann_b2
_atom_type_scat_Cromer_Mann_b3
_atom_type_scat_Cromer_Mann_b4
_atom_type_scat_Cromer_Mann_c
_atom_type_scat_source
_atom_type_scat_dispersion_source
C 0.00347 0.00161 2.31000 1.02000 1.58860 0.86500 20.84390 10.20750 0.56870 51.65120 0.21560 'International Tables Volume C Table 6.1.1.4 (pp. 500-502)' 'Henke, Gullikson and Davis, At. Data and Nucl. Data Tables, 1993, 54, 2'
H 0.00000 0.00000 0.49300 0.32291 0.14019 0.04081 10.51090 26.12570 3.14236 57.79970 0.00304 'International Tables Volume C Table 6.1.1.4 (pp. 500-502)' 'Henke, Gullikson and Davis, At. Data and Nucl. Data Tables, 1993, 54, 2'
N 0.00653 0.00323 12.21260 3.13220 2.01250 1.16630 0.00570 9.89330 28.99750 0.58260 -11.52900 'International Tables Volume C Table 6.1.1.4 (pp. 500-502)' 'Henke, Gullikson and Davis, At. Data and Nucl. Data Tables, 1993, 54, 2'
O 0.01158 0.00611 3.04850 2.28680 1.54630 0.86700 13.27710 5.70110 0.32390 32.90890 0.25080 'International Tables Volume C Table 6.1.1.4 (pp. 500-502)' 'Henke, Gullikson and Davis, At. Data and Nucl. Data Tables, 1993, 54, 2'

loop_
_geom_angle_atom_site_label_1
_geom_angle_atom_site_label_2
_geom_angle_atom_site_label_3
_geom_angle
_geom_angle_site_symmetry_1
_geom_angle_site_symmetry_3
_geom_angle_publ_flag
C7 N2 N3 120.69(19) . . ?
H2 N2 N3 118.8(14) . . ?
H2 N2 C7 120.4(14) . . ?
C9 N3 N2 119.35(18) . . ?
C8 N3 N2 115.63(18) . . ?
C8 N3 C9 119.72(19) . . ?
C6 N1 C2 121.0(2) . . ?
C3 N1 C2 126.8(2) . . ?
C3 N1 C6 112.14(19) . . ?
N2 C7 O2 123.3(2) . . ?
C6 C7 O2 123.4(2) . . ?
C6 C7 N2 113.1(2) . . ?
N3 C9 O3 119.9(2) . . ?
C10 C9 O3 120.9(2) . . ?
C10 C9 N3 119.07(18) . . ?
C10 C11 H11 119.96(13) . . ?
C12 C11 H11 119.96(15) . . ?
C12 C11 C10 120.1(2) . . ?
C11 C10 C9 123.7(2) . . ?
C15 C10 C9 117.5(2) . . ?
C15 C10 C11 118.5(2) . . ?
H15 C15 C10 119.76(13) . . ?
C14 C15 C10 120.5(2) . . ?
C14 C15 H15 119.76(17) . . ?
N1 C2 O1 119.9(2) . . ?
C1 C2 O1 121.7(2) . . ?
C1 C2 N1 118.4(2) . . ?
H12 C12 C11 119.61(15) . . ?
C13 C12 C11 120.8(2) . . ?
C13 C12 H12 119.61(15) . . ?
C7 C6 N1 111.44(18) . . ?
H6 C6 N1 110.68(12) . . ?
H6 C6 C7 110.68(14) . . ?
C5 C6 N1 102.1(2) . . ?
C5 C6 C7 111.0(2) . . ?
C5 C6 H6 110.68(18) . . ?
H8a C8 N3 109.5 . . ?
H8b C8 N3 109.5 . . ?
H8b C8 H8a 109.5 . . ?
H8c C8 N3 109.5 . . ?
H8c C8 H8a 109.5 . . ?
H8c C8 H8b 109.5 . . ?
H13 C13 C12 120.33(15) . . ?
C14 C13 C12 119.3(2) . . ?
C14 C13 H13 120.33(16) . . ?
C13 C14 C15 120.7(3) . . ?
H14 C14 C15 119.63(17) . . ?
H14 C14 C13 119.63(16) . . ?
H3a C3 N1 111.08(13) . . ?
H3b C3 N1 111.08(14) . . ?
H3b C3 H3a 109.0 . . ?
C4 C3 N1 103.4(2) . . ?
C4 C3 H3a 111.1(2) . . ?
C4 C3 H3b 111.08(16) . . ?
H5a C5 C6 110.95(16) . . ?
H5b C5 C6 110.95(13) . . ?
H5b C5 H5a 109.0 . . ?
C4 C5 C6 104.0(2) . . ?
C4 C5 H5a 110.95(18) . . ?
C4 C5 H5b 110.95(18) . . ?
H1a C1 C2 109.5 . . ?
H1b C1 C2 109.5 . . ?
H1b C1 H1a 109.5 . . ?
H1c C1 C2 109.5 . . ?
H1c C1 H1a 109.5 . . ?
H1c C1 H1b 109.5 . . ?
C5 C4 C3 104.0(3) . . ?
H4a C4 C3 110.97(18) . . ?
H4a C4 C5 110.97(18) . . ?
H4b C4 C3 110.97(17) . . ?
H4b C4 C5 110.97(17) . . ?
H4b C4 H4a 109.0 . . ?

loop_
_geom_bond_atom_site_label_1
_geom_bond_atom_site_label_2
_geom_bond_distance
_geom_bond_site_symmetry_2
_geom_bond_publ_flag
O3 C9 1.219(2) . ?
O2 C7 1.213(2) . ?
N2 N3 1.391(2) . ?
N2 C7 1.345(3) . ?
N2 H2 0.89(2) . ?
O1 C2 1.243(3) . ?
N3 C9 1.361(3) . ?
N3 C8 1.460(3) . ?
N1 C2 1.326(3) . ?
N1 C6 1.454(3) . ?
N1 C3 1.464(3) . ?
C7 C6 1.516(3) . ?
C9 C10 1.494(3) . ?
C11 H11 0.9300 . ?
C11 C10 1.384(3) . ?
C11 C12 1.381(3) . ?
C10 C15 1.375(3) . ?
C15 H15 0.9300 . ?
C15 C14 1.378(3) . ?
C2 C1 1.501(3) . ?
C12 H12 0.9300 . ?
C12 C13 1.361(4) . ?
C6 H6 0.9800 . ?
C6 C5 1.528(4) . ?
C8 H8a 0.9600 . ?
C8 H8b 0.9600 . ?
C8 H8c 0.9600 . ?
C13 H13 0.9300 . ?
C13 C14 1.362(4) . ?
C14 H14 0.9300 . ?
C3 H3a 0.9700 . ?
C3 H3b 0.9700 . ?
C3 C4 1.499(4) . ?
C5 H5a 0.9700 . ?
C5 H5b 0.9700 . ?
C5 C4 1.486(5) . ?
C1 H1a 0.9600 . ?
C1 H1b 0.9600 . ?
C1 H1c 0.9600 . ?
C4 H4a 0.9700 . ?
C4 H4b 0.9700 . ?

loop_
_geom_torsion_atom_site_label_1
_geom_torsion_atom_site_label_2
_geom_torsion_atom_site_label_3
_geom_torsion_atom_site_label_4
_geom_torsion
_geom_torsion_site_symmetry_1
_geom_torsion_site_symmetry_2
_geom_torsion_site_symmetry_3
_geom_torsion_site_symmetry_4
_geom_torsion_publ_flag
O3 C9 N3 N2 -156.6(2) . . . . ?
O3 C9 N3 C8 -3.5(3) . . . . ?
O3 C9 C10 C11 -140.0(2) . . . . ?
O3 C9 C10 C15 33.8(3) . . . . ?
O2 C7 N2 N3 2.0(2) . . . . ?
O2 C7 C6 N1 34.2(2) . . . . ?
O2 C7 C6 C5 -78.9(3) . . . . ?
N2 N3 C9 C10 28.0(2) . . . . ?
N2 C7 C6 N1 -150.39(19) . . . . ?
N2 C7 C6 C5 96.5(2) . . . . ?
O1 C2 N1 C6 -2.9(3) . . . . ?
O1 C2 N1 C3 178.3(2) . . . . ?
N3 C9 C10 C11 35.3(3) . . . . ?
N3 C9 C10 C15 -150.9(2) . . . . ?
N1 C6 C5 C4 -31.4(2) . . . . ?
N1 C3 C4 C5 -30.0(2) . . . . ?
C7 C6 C5 C4 87.5(3) . . . . ?
C9 C10 C11 C12 174.6(2) . . . . ?
C9 C10 C15 C14 -175.7(2) . . . . ?
C11 C10 C15 C14 -1.6(3) . . . . ?
C11 C12 C13 C14 0.9(3) . . . . ?
C10 C15 C14 C13 2.0(3) . . . . ?
C15 C14 C13 C12 -1.6(4) . . . . ?
C6 C5 C4 C3 38.6(2) . . . . ?
